data_7134773
loop_
_publ_author_name
'Li, Juncheng'
'Adelakun, Ibrahim O.'
'Wei, Zheng'
'Wang, Ting'

_publ_section_title
;
 Metal-free photocatalytic oxidative coupling of cyclic ethers and
 alcohols.
;
_journal_issue 63
_journal_name_full 'Chemical communications (Cambridge, England)'
_journal_page_first 11818
_journal_page_last 11821
_journal_paper_doi 10.1039/d5cc02030a
_journal_volume 61
_journal_year 2025
_chemical_formula_moiety 'C23 H23 N O'
_chemical_formula_sum 'C23 H23 N O'
_chemical_formula_weight 329.42
_space_group_crystal_system monoclinic
_space_group_IT_number 14
_space_group_name_Hall '-P 2ybc'
_space_group_name_H-M_alt 'P 1 21/c 1'
_atom_sites_solution_hydrogens geom
_atom_sites_solution_primary dual
_atom_sites_solution_secondary difmap
_audit_creation_date 2020-02-12
_audit_creation_method
;
Olex2 1.2
(compiled 2018.05.29 svn.r3508 for OlexSys, GUI svn.r5506)
;
_audit_update_record
;
2025-04-02 deposited with the CCDC.	2025-06-24 downloaded from the CCDC.
;
_cell_angle_alpha 90
_cell_angle_beta 99.594(2)
_cell_angle_gamma 90
_cell_formula_units_Z 4
_cell_length_a 8.6833(10)
_cell_length_b 7.9494(9)
_cell_length_c 25.996(3)
_cell_measurement_reflns_used 9954
_cell_measurement_temperature 100(2)
_cell_measurement_theta_max 32.96
_cell_measurement_theta_min 3.01
_cell_volume 1769.3(4)
_computing_cell_refinement 'SAINT V8.38A (bruker, 2016)'
_computing_data_collection 'APEX3 v.2017.3-0 (Bruker AXS Inc., 2017)'
_computing_data_reduction 'SAINT V8.38A (bruker, 2016)'
_computing_molecular_graphics 'Xshell v.6.3.1 (Bruker AXS Inc., 2016)'
_computing_publication_material 'APEX3 v.2017.3-0 (Bruker AXS Inc., 2017)'
_computing_structure_refinement 'SHELXL-2018/3 (Sheldrick, 2018)'
_computing_structure_solution 'SHELXT 2018/2 (Sheldrick, 2018)'
_diffrn_ambient_temperature 100(2)
_diffrn_detector_area_resol_mean 10.42
_diffrn_measured_fraction_theta_full 0.999
_diffrn_measured_fraction_theta_max 0.996
_diffrn_measurement_device_type 'Bruker D8 Venture PHOTON 100 CMOS'
_diffrn_measurement_method '\w scans'
_diffrn_radiation_type MoK\a
_diffrn_radiation_wavelength 0.71073
_diffrn_reflns_av_R_equivalents 0.0658
_diffrn_reflns_av_unetI/netI 0.0369
_diffrn_reflns_Laue_measured_fraction_full 0.999
_diffrn_reflns_Laue_measured_fraction_max 0.996
_diffrn_reflns_limit_h_max 13
_diffrn_reflns_limit_h_min -13
_diffrn_reflns_limit_k_max 12
_diffrn_reflns_limit_k_min -12
_diffrn_reflns_limit_l_max 39
_diffrn_reflns_limit_l_min -39
_diffrn_reflns_number 68955
_diffrn_reflns_point_group_measured_fraction_full 0.999
_diffrn_reflns_point_group_measured_fraction_max 0.996
_diffrn_reflns_theta_full 25.242
_diffrn_reflns_theta_max 33.170
_diffrn_reflns_theta_min 3.015
_diffrn_source 'fine-focus sealed tube'
_diffrn_standards_number 0
_exptl_absorpt_coefficient_mu 0.075
_exptl_absorpt_correction_T_max 0.6844
_exptl_absorpt_correction_T_min 0.6441
_exptl_absorpt_correction_type multi-scan
_exptl_absorpt_process_details
;
SADABS-2016/2 (Bruker, 2016/2) was used 
for absorption correction. wR2(int) was 0.0685 before 
and 0.0616 after correction. The Ratio of minimum to maximum 
transmission is 0.9411. The \l/2 correction factor is not present.
;
_exptl_crystal_colour 'dark yellow'
_exptl_crystal_colour_modifier dark
_exptl_crystal_colour_primary yellow
_exptl_crystal_density_diffrn 1.237
_exptl_crystal_description block
_exptl_crystal_F_000 704
_exptl_crystal_size_max 0.29
_exptl_crystal_size_mid 0.19
_exptl_crystal_size_min 0.12
_refine_diff_density_max 0.421
_refine_diff_density_min -0.367
_refine_diff_density_rms 0.075
_refine_ls_extinction_method none
_refine_ls_goodness_of_fit_ref 1.059
_refine_ls_hydrogen_treatment constr
_refine_ls_matrix_type full
_refine_ls_number_parameters 230
_refine_ls_number_reflns 6731
_refine_ls_number_restraints 0
_refine_ls_restrained_S_all 1.059
_refine_ls_R_factor_all 0.0887
_refine_ls_R_factor_gt 0.0595
_refine_ls_shift/su_max 0.000
_refine_ls_shift/su_mean 0.000
_refine_ls_structure_factor_coef Fsqd
_refine_ls_weighting_details 'w=1/[\s^2^(Fo^2^)+(0.0637P)^2^+0.8647P] where P=(Fo^2^+2Fc^2^)/3'
_refine_ls_weighting_scheme calc
_refine_ls_wR_factor_gt 0.1332
_refine_ls_wR_factor_ref 0.1471
_reflns_Friedel_coverage 0.000
_reflns_number_gt 5052
_reflns_number_total 6731
_reflns_threshold_expression 'I > 2\s(I)'
_cod_data_source_file d5cc02030a2.cif
_cod_data_source_block A-II
_cod_depositor_comments 'Adding full bibliography for 7134773.cif.'
_cod_database_code 7134773
_shelx_shelxl_version_number 2018/3
_shelx_space_group_comment
;
The symmetry employed for this shelxl refinement is uniquely defined
by the following loop, which should always be used as a source of
symmetry information in preference to the above space-group names.
They are only intended as comments.
;
_shelx_estimated_absorpt_t_max 0.991
_shelx_estimated_absorpt_t_min 0.979
_olex2_refinement_description
;
1. Fixed Uiso
 At 1.2 times of:
  All C(H) groups
 At 1.5 times of:
  All C(H,H,H) groups
2.a Ternary CH refined with riding coordinates:
 C007(H007)
2.b Aromatic/amide H refined with riding coordinates:
 C009(H009), C00A(H00A), C00E(H00E), C00F(H00F), C00G(H00G), C00I(H00I),
 C00J(H00J), C00L(H00M), C00N(H00Q), C00O(H00R)
2.c Idealised Me refined as rotating group:
 C00H(H00B,H00C,H00D), C00K(H00H,H00K,H00L), C00M(H00N,H00O,H00P), C00P(H00S,
 H00T,H00U)
;
_olex2_submission_special_instructions 'No special instructions were received'

loop_
_space_group_symop_operation_xyz
'x, y, z'
'-x, y+1/2, -z+1/2'
'-x, -y, -z'
'x, -y-1/2, z-1/2'

loop_
_atom_site_label
_atom_site_type_symbol
_atom_site_fract_x
_atom_site_fract_y
_atom_site_fract_z
_atom_site_U_iso_or_equiv
_atom_site_adp_type
_atom_site_occupancy
_atom_site_site_symmetry_order
_atom_site_calc_flag
_atom_site_refinement_flags_posn
_atom_site_refinement_flags_adp
_atom_site_refinement_flags_occupancy
_atom_site_disorder_assembly
_atom_site_disorder_group
O1 O 0.38959(11) 0.25027(12) 0.43299(4) 0.0240(2) Uani 1 1 d . . . . .
N1 N 1.07741(12) 0.84115(14) 0.32440(4) 0.0180(2) Uani 1 1 d . . . . .
C1 C 0.62586(17) 0.82242(19) 0.23589(5) 0.0265(3) Uani 1 1 d . . . . .
H1 H 0.523684 0.817172 0.216041 0.032 Uiso 1 1 calc R . . . .
C2 C 0.73605(19) 0.93085(18) 0.22143(5) 0.0275(3) Uani 1 1 d . . . . .
H2 H 0.709108 0.999771 0.191425 0.033 Uiso 1 1 calc R . . . .
C3 C 0.88535(17) 0.93982(16) 0.25032(5) 0.0225(3) Uani 1 1 d . . . . .
H3 H 0.959732 1.015421 0.240281 0.027 Uiso 1 1 calc R . . . .
C4 C 0.92642(14) 0.83695(14) 0.29444(4) 0.0154(2) Uani 1 1 d . . . . .
C5 C 1.19824(18) 0.9394(2) 0.30561(6) 0.0294(3) Uani 1 1 d . . . . .
H5A H 1.181821 1.059168 0.311793 0.044 Uiso 1 1 calc GR . . . .
H5B H 1.193218 0.919872 0.268141 0.044 Uiso 1 1 calc GR . . . .
H5C H 1.301005 0.905256 0.324237 0.044 Uiso 1 1 calc GR . . . .
C6 C 1.09020(13) 0.81359(14) 0.37855(4) 0.0138(2) Uani 1 1 d . . . . .
C7 C 1.20420(14) 0.89396(16) 0.41459(5) 0.0185(2) Uani 1 1 d . . . . .
H7 H 1.273932 0.971652 0.402862 0.022 Uiso 1 1 calc R . . . .
C8 C 1.21555(14) 0.86007(17) 0.46774(5) 0.0215(2) Uani 1 1 d . . . . .
H8 H 1.294282 0.913458 0.492033 0.026 Uiso 1 1 calc R . . . .
C9 C 1.11297(15) 0.74928(17) 0.48531(5) 0.0209(2) Uani 1 1 d . . . . .
H9 H 1.120886 0.726627 0.521538 0.025 Uiso 1 1 calc R . . . .
C10 C 0.99796(13) 0.67118(15) 0.44946(4) 0.0159(2) Uani 1 1 d . . . . .
H10 H 0.926816 0.596040 0.461583 0.019 Uiso 1 1 calc R . . . .
C11 C 0.98554(12) 0.70138(13) 0.39620(4) 0.01191(19) Uani 1 1 d . . . . .
C12 C 0.87026(12) 0.60918(13) 0.35520(4) 0.01159(19) Uani 1 1 d . . . . .
H12 H 0.932138 0.519012 0.341196 0.014 Uiso 1 1 calc R . . . .
C13 C 0.81558(13) 0.72639(14) 0.30931(4) 0.0137(2) Uani 1 1 d . . . . .
C14 C 0.66638(14) 0.72102(17) 0.27987(5) 0.0195(2) Uani 1 1 d . . . . .
H14 H 0.590744 0.646988 0.289889 0.023 Uiso 1 1 calc R . . . .
C15 C 0.74021(12) 0.51847(13) 0.37648(4) 0.01184(19) Uani 1 1 d . . . . .
C16 C 0.73199(13) 0.34074(14) 0.37440(4) 0.0126(2) Uani 1 1 d . . . . .
C17 C 0.84948(15) 0.23459(15) 0.35219(5) 0.0202(2) Uani 1 1 d . . . . .
H17A H 0.823510 0.115338 0.355000 0.030 Uiso 1 1 calc GR . . . .
H17B H 0.954262 0.255841 0.371728 0.030 Uiso 1 1 calc GR . . . .
H17C H 0.846862 0.263753 0.315423 0.030 Uiso 1 1 calc GR . . . .
C18 C 0.61264(13) 0.25789(14) 0.39374(4) 0.0149(2) Uani 1 1 d . . . . .
H18 H 0.607447 0.138586 0.392181 0.018 Uiso 1 1 calc R . . . .
C19 C 0.50090(13) 0.34614(15) 0.41529(5) 0.0159(2) Uani 1 1 d . . . . .
C20 C 0.26440(15) 0.33774(18) 0.45038(6) 0.0254(3) Uani 1 1 d . . . . .
H20A H 0.305590 0.406198 0.480940 0.038 Uiso 1 1 calc GR . . . .
H20B H 0.212591 0.410805 0.422381 0.038 Uiso 1 1 calc GR . . . .
H20C H 0.188999 0.256342 0.459776 0.038 Uiso 1 1 calc GR . . . .
C21 C 0.50837(13) 0.52071(15) 0.41798(5) 0.0166(2) Uani 1 1 d . . . . .
H21 H 0.432370 0.581646 0.432766 0.020 Uiso 1 1 calc R . . . .
C22 C 0.62786(13) 0.60680(14) 0.39891(5) 0.0143(2) Uani 1 1 d . . . . .
C23 C 0.62849(14) 0.79647(15) 0.40360(5) 0.0199(2) Uani 1 1 d . . . . .
H23A H 0.735440 0.835694 0.415596 0.030 Uiso 1 1 calc GR . . . .
H23B H 0.588523 0.846212 0.369496 0.030 Uiso 1 1 calc GR . . . .
H23C H 0.561912 0.830375 0.428755 0.030 Uiso 1 1 calc GR . . . .

loop_
_atom_site_aniso_label
_atom_site_aniso_U_11
_atom_site_aniso_U_22
_atom_site_aniso_U_33
_atom_site_aniso_U_23
_atom_site_aniso_U_13
_atom_site_aniso_U_12
O1 0.0183(4) 0.0160(4) 0.0402(6) -0.0010(4) 0.0124(4) -0.0061(3)
N1 0.0204(5) 0.0193(5) 0.0156(5) 0.0016(4) 0.0074(4) -0.0054(4)
C1 0.0309(7) 0.0289(7) 0.0167(6) -0.0003(5) -0.0046(5) 0.0111(5)
C2 0.0444(8) 0.0246(6) 0.0130(5) 0.0038(5) 0.0029(5) 0.0119(6)
C3 0.0381(7) 0.0167(5) 0.0145(5) 0.0020(4) 0.0097(5) 0.0025(5)
C4 0.0229(5) 0.0132(5) 0.0110(5) -0.0011(4) 0.0056(4) 0.0009(4)
C5 0.0319(7) 0.0326(7) 0.0274(7) 0.0036(6) 0.0157(6) -0.0118(6)
C6 0.0144(5) 0.0128(5) 0.0149(5) 0.0001(4) 0.0041(4) -0.0006(4)
C7 0.0159(5) 0.0171(5) 0.0226(6) -0.0014(4) 0.0030(4) -0.0048(4)
C8 0.0176(5) 0.0230(6) 0.0215(6) -0.0036(5) -0.0035(4) -0.0038(5)
C9 0.0215(5) 0.0256(6) 0.0140(5) 0.0007(4) -0.0018(4) -0.0025(5)
C10 0.0162(5) 0.0171(5) 0.0142(5) 0.0026(4) 0.0015(4) -0.0018(4)
C11 0.0112(4) 0.0108(4) 0.0136(5) 0.0000(4) 0.0016(3) -0.0004(3)
C12 0.0124(4) 0.0100(4) 0.0125(5) -0.0007(4) 0.0024(3) -0.0004(3)
C13 0.0187(5) 0.0117(5) 0.0106(4) -0.0013(4) 0.0019(4) 0.0024(4)
C14 0.0198(5) 0.0209(6) 0.0165(5) -0.0026(4) -0.0008(4) 0.0034(4)
C15 0.0125(4) 0.0100(4) 0.0126(5) -0.0015(4) 0.0010(3) -0.0011(3)
C16 0.0144(4) 0.0103(4) 0.0125(5) -0.0016(4) 0.0003(4) -0.0001(4)
C17 0.0244(6) 0.0112(5) 0.0270(6) -0.0027(4) 0.0104(5) 0.0012(4)
C18 0.0165(5) 0.0091(4) 0.0185(5) -0.0015(4) 0.0015(4) -0.0023(4)
C19 0.0129(5) 0.0137(5) 0.0208(5) 0.0002(4) 0.0024(4) -0.0044(4)
C20 0.0191(6) 0.0246(6) 0.0352(7) -0.0037(5) 0.0120(5) -0.0054(5)
C21 0.0138(5) 0.0130(5) 0.0236(6) -0.0021(4) 0.0051(4) -0.0015(4)
C22 0.0140(5) 0.0095(4) 0.0195(5) -0.0015(4) 0.0035(4) -0.0008(4)
C23 0.0197(5) 0.0098(5) 0.0320(7) -0.0033(4) 0.0103(5) 0.0001(4)

loop_
_atom_type_symbol
_atom_type_description
_atom_type_scat_dispersion_real
_atom_type_scat_dispersion_imag
_atom_type_scat_source
C C 0.0033 0.0016 'International Tables Vol C Tables 4.2.6.8 and 6.1.1.4'
H H 0.0000 0.0000 'International Tables Vol C Tables 4.2.6.8 and 6.1.1.4'
N N 0.0061 0.0033 'International Tables Vol C Tables 4.2.6.8 and 6.1.1.4'
O O 0.0106 0.0060 'International Tables Vol C Tables 4.2.6.8 and 6.1.1.4'

loop_
_geom_angle_atom_site_label_1
_geom_angle_atom_site_label_2
_geom_angle_atom_site_label_3
_geom_angle
_geom_angle_site_symmetry_1
_geom_angle_site_symmetry_3
_geom_angle_publ_flag
C19 O1 C20 116.95(10) . . ?
C4 N1 C5 118.90(11) . . ?
C4 N1 C6 117.33(9) . . ?
C6 N1 C5 118.48(10) . . ?
C2 C1 H1 120.3 . . ?
C2 C1 C14 119.37(12) . . ?
C14 C1 H1 120.3 . . ?
C1 C2 H2 119.7 . . ?
C1 C2 C3 120.69(12) . . ?
C3 C2 H2 119.7 . . ?
C2 C3 H3 120.0 . . ?
C2 C3 C4 119.92(13) . . ?
C4 C3 H3 120.0 . . ?
C3 C4 N1 121.56(11) . . ?
C13 C4 N1 118.67(10) . . ?
C13 C4 C3 119.77(11) . . ?
N1 C5 H5A 109.5 . . ?
N1 C5 H5B 109.5 . . ?
N1 C5 H5C 109.5 . . ?
H5B C5 H5A 109.5 . . ?
H5B C5 H5C 109.5 . . ?
H5C C5 H5A 109.5 . . ?
C7 C6 N1 121.78(10) . . ?
C7 C6 C11 119.72(10) . . ?
C11 C6 N1 118.50(10) . . ?
C6 C7 H7 120.0 . . ?
C8 C7 C6 120.03(11) . . ?
C8 C7 H7 120.0 . . ?
C7 C8 H8 119.8 . . ?
C9 C8 C7 120.47(11) . . ?
C9 C8 H8 119.8 . . ?
C8 C9 H9 120.3 . . ?
C8 C9 C10 119.48(11) . . ?
C10 C9 H9 120.3 . . ?
C9 C10 H10 119.4 . . ?
C11 C10 C9 121.11(11) . . ?
C11 C10 H10 119.4 . . ?
C6 C11 C12 117.57(10) . . ?
C10 C11 C6 119.19(10) . . ?
C10 C11 C12 123.11(10) . . ?
C11 C12 H12 105.6 . . ?
C11 C12 C13 109.62(9) . . ?
C13 C12 H12 105.6 . . ?
C15 C12 C11 114.53(9) . . ?
C15 C12 H12 105.6 . . ?
C15 C12 C13 114.90(9) . . ?
C4 C13 C12 117.33(10) . . ?
C14 C13 C4 119.07(11) . . ?
C14 C13 C12 123.45(11) . . ?
C1 C14 H14 119.4 . . ?
C13 C14 C1 121.17(13) . . ?
C13 C14 H14 119.4 . . ?
C16 C15 C12 119.71(10) . . ?
C22 C15 C12 121.56(10) . . ?
C22 C15 C16 118.73(10) . . ?
C15 C16 C17 122.63(10) . . ?
C18 C16 C15 119.66(10) . . ?
C18 C16 C17 117.71(10) . . ?
C16 C17 H17A 109.5 . . ?
C16 C17 H17B 109.5 . . ?
C16 C17 H17C 109.5 . . ?
H17A C17 H17B 109.5 . . ?
H17A C17 H17C 109.5 . . ?
H17B C17 H17C 109.5 . . ?
C16 C18 H18 119.4 . . ?
C19 C18 C16 121.29(10) . . ?
C19 C18 H18 119.4 . . ?
O1 C19 C18 115.73(10) . . ?
O1 C19 C21 124.63(11) . . ?
C18 C19 C21 119.64(11) . . ?
O1 C20 H20A 109.5 . . ?
O1 C20 H20B 109.5 . . ?
O1 C20 H20C 109.5 . . ?
H20A C20 H20B 109.5 . . ?
H20A C20 H20C 109.5 . . ?
H20C C20 H20B 109.5 . . ?
C19 C21 H21 120.0 . . ?
C19 C21 C22 120.07(11) . . ?
C22 C21 H21 120.0 . . ?
C15 C22 C23 122.56(10) . . ?
C21 C22 C15 120.61(10) . . ?
C21 C22 C23 116.84(10) . . ?
C22 C23 H23A 109.5 . . ?
C22 C23 H23B 109.5 . . ?
C22 C23 H23C 109.5 . . ?
H23A C23 H23C 109.5 . . ?
H23B C23 H23A 109.5 . . ?
H23B C23 H23C 109.5 . . ?

loop_
_geom_bond_atom_site_label_1
_geom_bond_atom_site_label_2
_geom_bond_distance
_geom_bond_site_symmetry_2
_geom_bond_publ_flag
O1 C19 1.3692(14) . ?
O1 C20 1.4260(16) . ?
N1 C4 1.4094(16) . ?
N1 C5 1.4561(16) . ?
N1 C6 1.4105(15) . ?
C1 H1 0.9500 . ?
C2 C1 1.385(2) . ?
C2 H2 0.9500 . ?
C3 C2 1.387(2) . ?
C3 H3 0.9500 . ?
C4 C3 1.4054(17) . ?
C4 C13 1.4043(16) . ?
C5 H5A 0.9800 . ?
C5 H5B 0.9800 . ?
C5 H5C 0.9800 . ?
C6 C7 1.3988(16) . ?
C7 H7 0.9500 . ?
C7 C8 1.3949(18) . ?
C8 H8 0.9500 . ?
C8 C9 1.3833(18) . ?
C9 H9 0.9500 . ?
C10 C9 1.3933(16) . ?
C10 H10 0.9500 . ?
C11 C6 1.4039(15) . ?
C11 C10 1.3917(16) . ?
C11 C12 1.5230(15) . ?
C12 H12 1.0000 . ?
C12 C13 1.5257(15) . ?
C13 C14 1.3913(16) . ?
C14 C1 1.3953(18) . ?
C14 H14 0.9500 . ?
C15 C12 1.5198(15) . ?
C15 C16 1.4152(15) . ?
C15 C22 1.4052(15) . ?
C16 C17 1.5108(16) . ?
C16 C18 1.3908(16) . ?
C17 H17A 0.9800 . ?
C17 H17B 0.9800 . ?
C17 H17C 0.9800 . ?
C18 H18 0.9500 . ?
C18 C19 1.3887(16) . ?
C19 C21 1.3904(16) . ?
C20 H20A 0.9800 . ?
C20 H20B 0.9800 . ?
C20 H20C 0.9800 . ?
C21 H21 0.9500 . ?
C22 C21 1.4007(16) . ?
C22 C23 1.5126(16) . ?
C23 H23A 0.9800 . ?
C23 H23B 0.9800 . ?
C23 H23C 0.9800 . ?

loop_
_geom_torsion_atom_site_label_1
_geom_torsion_atom_site_label_2
_geom_torsion_atom_site_label_3
_geom_torsion_atom_site_label_4
_geom_torsion
_geom_torsion_site_symmetry_1
_geom_torsion_site_symmetry_2
_geom_torsion_site_symmetry_3
_geom_torsion_site_symmetry_4
_geom_torsion_publ_flag
O1 C19 C21 C22 179.68(11) . . . . ?
N1 C4 C3 C2 179.27(12) . . . . ?
N1 C4 C13 C12 -3.98(15) . . . . ?
N1 C4 C13 C14 -179.80(11) . . . . ?
N1 C6 C7 C8 -178.37(12) . . . . ?
C3 C2 C1 C14 -0.3(2) . . . . ?
C3 C4 C13 C12 175.79(10) . . . . ?
C3 C4 C13 C14 -0.03(17) . . . . ?
C4 N1 C6 C7 -146.33(11) . . . . ?
C4 N1 C6 C11 34.06(15) . . . . ?
C4 C3 C2 C1 0.6(2) . . . . ?
C4 C13 C14 C1 0.41(18) . . . . ?
C5 N1 C4 C3 -7.39(17) . . . . ?
C5 N1 C4 C13 172.38(11) . . . . ?
C5 N1 C6 C7 7.73(18) . . . . ?
C5 N1 C6 C11 -171.89(11) . . . . ?
C6 N1 C4 C3 146.55(11) . . . . ?
C6 N1 C4 C13 -33.68(15) . . . . ?
C6 C7 C8 C9 -1.1(2) . . . . ?
C6 C11 C10 C9 -0.51(17) . . . . ?
C6 C11 C12 C13 -37.22(13) . . . . ?
C6 C11 C12 C15 -168.07(9) . . . . ?
C7 C8 C9 C10 0.1(2) . . . . ?
C10 C11 C6 N1 179.17(11) . . . . ?
C10 C11 C6 C7 -0.45(16) . . . . ?
C10 C11 C12 C13 147.07(11) . . . . ?
C10 C11 C12 C15 16.22(15) . . . . ?
C11 C6 C7 C8 1.24(18) . . . . ?
C11 C10 C9 C8 0.68(19) . . . . ?
C11 C12 C13 C4 37.55(13) . . . . ?
C11 C12 C13 C14 -146.83(11) . . . . ?
C12 C11 C6 N1 3.29(15) . . . . ?
C12 C11 C6 C7 -176.33(10) . . . . ?
C12 C11 C10 C9 175.13(11) . . . . ?
C12 C13 C14 C1 -175.14(11) . . . . ?
C12 C15 C16 C17 0.71(16) . . . . ?
C12 C15 C16 C18 -179.80(10) . . . . ?
C12 C15 C22 C21 179.58(10) . . . . ?
C12 C15 C22 C23 -0.19(17) . . . . ?
C13 C4 C3 C2 -0.49(18) . . . . ?
C13 C14 C1 C2 -0.3(2) . . . . ?
C15 C12 C13 C4 168.20(9) . . . . ?
C15 C12 C13 C14 -16.18(15) . . . . ?
C15 C16 C18 C19 -0.16(17) . . . . ?
C15 C22 C21 C19 0.62(18) . . . . ?
C16 C15 C12 C11 -114.24(11) . . . . ?
C16 C15 C12 C13 117.53(11) . . . . ?
C16 C15 C22 C21 -1.16(16) . . . . ?
C16 C15 C22 C23 179.08(11) . . . . ?
C16 C18 C19 O1 -179.95(10) . . . . ?
C16 C18 C19 C21 -0.39(18) . . . . ?
C17 C16 C18 C19 179.35(11) . . . . ?
C18 C19 C21 C22 0.16(18) . . . . ?
C20 O1 C19 C18 -173.76(11) . . . . ?
C20 O1 C19 C21 6.70(18) . . . . ?
C22 C15 C12 C11 65.01(13) . . . . ?
C22 C15 C12 C13 -63.22(13) . . . . ?
C22 C15 C16 C17 -178.56(11) . . . . ?
C22 C15 C16 C18 0.93(16) . . . . ?
C23 C22 C21 C19 -179.60(11) . . . . ?
